data_4300776
loop_
_publ_author_name
'Fan, Jian'
'Slebodnick, Carla'
'Troya, Diego'
'Angel, Ross'
'Hanson, Brian E.'

_publ_section_title
;
 Five New Zinc Phosphite Structures: Tertiary Building Blocks
 in the Construction of Hybrid Materials
;
_journal_coden_ASTM INOCAJ
_journal_issue 8
_journal_name_full 'Inorganic Chemistry'
_journal_page_first 2719
_journal_page_last 2727
_journal_paper_doi 10.1021/ic048204u
_journal_volume 44
_journal_year 2005
_chemical_formula_moiety 'C14 H16 N4 O6 P2 Zn2'
_chemical_formula_sum 'C14 H16 N4 O6 P2 Zn2'
_chemical_formula_weight 528.99
_space_group_IT_number 14
_symmetry_cell_setting monoclinic
_symmetry_space_group_name_Hall '-P 2yn'
_symmetry_space_group_name_H-M 'P 1 21/n 1'
_atom_sites_solution_hydrogens geom
_atom_sites_solution_primary direct
_atom_sites_solution_secondary difmap
_audit_creation_method SHELXL-97
_cell_angle_alpha 90.00
_cell_angle_beta 92.866(6)
_cell_angle_gamma 90.00
_cell_formula_units_Z 4
_cell_length_a 7.6613(5)
_cell_length_b 16.3179(11)
_cell_length_c 14.5275(10)
_cell_measurement_reflns_used 11289
_cell_measurement_temperature 100(2)
_cell_measurement_theta_max 32.27
_cell_measurement_theta_min 1.90
_cell_volume 1813.9(2)
_computing_cell_refinement 'CrysAlis (Oxford Diffraction)'
_computing_data_collection 'CrysAlis (Oxford Diffraction)'
_computing_data_reduction 'CrysAlis (Oxford Diffraction)'
_computing_molecular_graphics 'Bruker SHELXTL'
_computing_publication_material 'Bruker SHELXTL'
_computing_structure_refinement 'SHELXL-97 (Sheldrick, 1997)'
_computing_structure_solution 'SHELXS-97 (Sheldrick, 1990)'
_diffrn_ambient_temperature 100(2)
_diffrn_detector CCD
_diffrn_detector_type 'Oxford Diffraction Sapphire 2 CCD'
_diffrn_measured_fraction_theta_full 0.997
_diffrn_measured_fraction_theta_max 0.997
_diffrn_measurement_device '\k-geometry diffractometer'
_diffrn_measurement_device_type 'Oxford Diffraction Xcalibur2'
_diffrn_measurement_method 'phi and omega scans'
_diffrn_radiation_monochromator graphite
_diffrn_radiation_probe x-ray
_diffrn_radiation_type MoK\a
_diffrn_radiation_wavelength 0.71073
_diffrn_reflns_av_R_equivalents 0.0281
_diffrn_reflns_av_sigmaI/netI 0.0290
_diffrn_reflns_limit_h_max 10
_diffrn_reflns_limit_h_min -10
_diffrn_reflns_limit_k_max 22
_diffrn_reflns_limit_k_min -21
_diffrn_reflns_limit_l_max 20
_diffrn_reflns_limit_l_min -20
_diffrn_reflns_number 18295
_diffrn_reflns_theta_full 30.09
_diffrn_reflns_theta_max 30.09
_diffrn_reflns_theta_min 2.94
_diffrn_source 'fine-focus sealed tube'
_diffrn_source_current 40
_diffrn_source_voltage 50
_diffrn_standards_decay_% <2%
_diffrn_standards_interval_count 50
_diffrn_standards_number 2
_exptl_absorpt_coefficient_mu 2.863
_exptl_absorpt_correction_T_max 0.754
_exptl_absorpt_correction_T_min 0.595
_exptl_absorpt_correction_type numerical
_exptl_absorpt_process_details 'CrysAlis (Oxford Diffraction)'
_exptl_crystal_colour colorless
_exptl_crystal_density_diffrn 1.937
_exptl_crystal_density_method 'not measured'
_exptl_crystal_description block
_exptl_crystal_F_000 1064
_exptl_crystal_size_max 0.16
_exptl_crystal_size_mid 0.16
_exptl_crystal_size_min 0.15
_refine_diff_density_max 0.465
_refine_diff_density_min -0.377
_refine_diff_density_rms 0.088
_refine_ls_extinction_method none
_refine_ls_goodness_of_fit_ref 1.020
_refine_ls_hydrogen_treatment mixed
_refine_ls_matrix_type full
_refine_ls_number_parameters 261
_refine_ls_number_reflns 5318
_refine_ls_number_restraints 0
_refine_ls_restrained_S_all 1.020
_refine_ls_R_factor_all 0.0329
_refine_ls_R_factor_gt 0.0255
_refine_ls_shift/su_max 0.001
_refine_ls_shift/su_mean 0.000
_refine_ls_structure_factor_coef Fsqd
_refine_ls_weighting_details 'calc w=1/[\s^2^(Fo^2^)+(0.0386P)^2^+0.2234P] where P=(Fo^2^+2Fc^2^)/3'
_refine_ls_weighting_scheme calc
_refine_ls_wR_factor_gt 0.0633
_refine_ls_wR_factor_ref 0.0663
_reflns_number_gt 4559
_reflns_number_total 5318
_reflns_threshold_expression >2sigma(I)
_cod_data_source_file ic048204usi20041220_011211_5.cif
_cod_data_source_block 1
_cod_depositor_comments
;
The following automatic conversions were performed:
'_symmetry_cell_setting' value 'Monoclinic' changed to 'monoclinic'
according to '/home/saulius/struct/CIF-dictionaries/cif_core.dic'
dictionary named 'cif_core.dic' version 2.4.1 from
2010-06-29.

'_exptl_absorpt_correction_type' value 'Numerical' changed to
'numerical' according to
'/home/saulius/struct/CIF-dictionaries/cif_core.dic' dictionary named
'cif_core.dic' version 2.4.1 from 2010-06-29.

Automatic conversion script
Id: cif_fix_enum 1527 2010-12-29 10:47:43Z saulius 
;
_cod_database_code 4300776

loop_
_symmetry_equiv_pos_as_xyz
'x, y, z'
'-x+1/2, y+1/2, -z+1/2'
'-x, -y, -z'
'x-1/2, -y-1/2, z-1/2'

loop_
_atom_site_label
_atom_site_type_symbol
_atom_site_fract_x
_atom_site_fract_y
_atom_site_fract_z
_atom_site_U_iso_or_equiv
_atom_site_adp_type
_atom_site_occupancy
_atom_site_symmetry_multiplicity
_atom_site_calc_flag
_atom_site_refinement_flags
_atom_site_disorder_assembly
_atom_site_disorder_group
Zn1 Zn 0.75274(3) 0.679177(12) 0.680962(13) 0.01024(6) Uani 1 1 d . . .
Zn2 Zn 0.74220(3) 0.483630(12) 0.451542(13) 0.00987(5) Uani 1 1 d . . .
P1 P 0.92225(6) 0.49905(3) 0.65890(3) 0.00984(9) Uani 1 1 d . . .
P2 P 0.53697(6) 0.64527(3) 0.50602(3) 0.00974(9) Uani 1 1 d . . .
O4 O 0.61741(18) 0.58610(8) 0.44032(9) 0.0158(3) Uani 1 1 d . . .
O6 O 0.67043(17) 0.70200(8) 0.55475(9) 0.0136(2) Uani 1 1 d . . .
O2 O 0.84989(17) 0.45841(8) 0.57140(9) 0.0159(3) Uani 1 1 d . . .
O1 O 0.80909(17) 0.56552(8) 0.69733(9) 0.0171(3) Uani 1 1 d . . .
N12 N 0.3374(2) 0.68659(9) 0.84996(10) 0.0112(3) Uani 1 1 d . . .
C12 C 0.4303(2) 0.65920(11) 0.78073(12) 0.0128(3) Uani 1 1 d . . .
H12A H 0.3986 0.6136 0.7429 0.015 Uiso 1 1 calc R . .
C5 C 0.3099(3) 0.50697(12) 1.08038(13) 0.0176(4) Uani 1 1 d . . .
H5A H 0.3569 0.5100 1.1420 0.021 Uiso 1 1 calc R . .
N11 N 0.5726(2) 0.70430(9) 0.77199(10) 0.0125(3) Uani 1 1 d . . .
N32 N 0.3041(2) 0.31858(9) 0.84862(11) 0.0127(3) Uani 1 1 d . . .
C4 C 0.2704(2) 0.43093(12) 1.04124(13) 0.0151(3) Uani 1 1 d . . .
H4A H 0.2923 0.3824 1.0760 0.018 Uiso 1 1 calc R . .
C31 C 0.1598(2) 0.34442(11) 0.90583(14) 0.0162(4) Uani 1 1 d . . .
H31A H 0.1417 0.3025 0.9537 0.019 Uiso 1 1 calc R . .
H31B H 0.0506 0.3488 0.8667 0.019 Uiso 1 1 calc R . .
C11 C 0.1758(2) 0.64968(11) 0.88207(13) 0.0137(3) Uani 1 1 d . . .
H11A H 0.0981 0.6353 0.8280 0.016 Uiso 1 1 calc R . .
H11B H 0.1143 0.6905 0.9191 0.016 Uiso 1 1 calc R . .
C13 C 0.5678(2) 0.76397(11) 0.83974(12) 0.0132(3) Uani 1 1 d . . .
H13A H 0.6527 0.8057 0.8505 0.016 Uiso 1 1 calc R . .
C1 C 0.2107(2) 0.57395(11) 0.93945(12) 0.0116(3) Uani 1 1 d . . .
C2 C 0.1689(2) 0.49755(11) 0.90161(12) 0.0117(3) Uani 1 1 d . . .
H2A H 0.1188 0.4945 0.8406 0.014 Uiso 1 1 calc R . .
C14 C 0.4233(2) 0.75342(11) 0.88806(13) 0.0139(3) Uani 1 1 d . . .
H14A H 0.3880 0.7857 0.9383 0.017 Uiso 1 1 calc R . .
C6 C 0.2811(2) 0.57812(12) 1.03018(13) 0.0154(4) Uani 1 1 d . . .
H6A H 0.3091 0.6298 1.0572 0.018 Uiso 1 1 calc R . .
C33 C 0.5076(3) 0.32058(11) 0.74952(12) 0.0155(4) Uani 1 1 d . . .
H33A H 0.5772 0.3358 0.7000 0.019 Uiso 1 1 calc R . .
C34 C 0.3622(3) 0.36061(12) 0.77438(13) 0.0164(4) Uani 1 1 d . . .
H34A H 0.3112 0.4080 0.7462 0.020 Uiso 1 1 calc R . .
C3 C 0.1990(2) 0.42572(11) 0.95132(12) 0.0122(3) Uani 1 1 d . . .
C32 C 0.4125(2) 0.25506(11) 0.86575(13) 0.0141(3) Uani 1 1 d . . .
H32A H 0.3996 0.2161 0.9135 0.017 Uiso 1 1 calc R . .
O5 O 0.41761(17) 0.60765(8) 0.57432(9) 0.0162(3) Uani 1 1 d . . .
O3 O 1.11097(17) 0.52636(9) 0.65296(9) 0.0195(3) Uani 1 1 d . . .
N31 N 0.5394(2) 0.25402(9) 0.80731(10) 0.0136(3) Uani 1 1 d . . .
H1 H 0.922(2) 0.4409(12) 0.7249(13) 0.005(5) Uiso 1 1 d . . .
H2 H 0.436(3) 0.6942(13) 0.4524(15) 0.011(5) Uiso 1 1 d . . .

loop_
_atom_site_aniso_label
_atom_site_aniso_U_11
_atom_site_aniso_U_22
_atom_site_aniso_U_33
_atom_site_aniso_U_23
_atom_site_aniso_U_13
_atom_site_aniso_U_12
Zn1 0.01204(10) 0.01045(10) 0.00833(10) -0.00038(7) 0.00148(7) -0.00066(7)
Zn2 0.00929(10) 0.01126(10) 0.00915(10) -0.00242(7) 0.00128(7) -0.00087(7)
P1 0.0102(2) 0.0099(2) 0.00947(19) -0.00075(15) 0.00105(15) 0.00068(15)
P2 0.0111(2) 0.0099(2) 0.00821(19) -0.00039(15) 0.00007(15) -0.00023(16)
O4 0.0219(7) 0.0150(6) 0.0106(6) -0.0005(5) 0.0030(5) 0.0050(5)
O6 0.0152(6) 0.0151(6) 0.0104(6) 0.0004(5) -0.0005(5) -0.0068(5)
O2 0.0183(6) 0.0164(6) 0.0125(6) -0.0010(5) -0.0042(5) -0.0009(5)
O1 0.0181(6) 0.0136(6) 0.0202(7) 0.0005(5) 0.0072(5) 0.0054(5)
N12 0.0137(7) 0.0098(7) 0.0105(7) 0.0006(5) 0.0030(5) 0.0014(5)
C12 0.0171(8) 0.0111(8) 0.0104(7) -0.0009(6) 0.0030(6) -0.0003(6)
C5 0.0178(9) 0.0244(10) 0.0105(8) 0.0017(7) -0.0004(7) -0.0014(7)
N11 0.0158(7) 0.0116(7) 0.0104(7) 0.0003(5) 0.0024(5) 0.0010(6)
N32 0.0129(7) 0.0098(7) 0.0155(7) -0.0010(5) 0.0012(6) 0.0005(5)
C4 0.0144(8) 0.0168(9) 0.0142(8) 0.0064(7) 0.0032(6) 0.0025(7)
C31 0.0129(8) 0.0129(8) 0.0233(9) -0.0005(7) 0.0065(7) -0.0008(7)
C11 0.0129(8) 0.0125(8) 0.0160(8) 0.0014(7) 0.0033(6) 0.0019(6)
C13 0.0163(8) 0.0100(8) 0.0133(8) -0.0014(6) 0.0011(6) 0.0020(6)
C1 0.0088(7) 0.0136(8) 0.0126(8) 0.0012(6) 0.0035(6) 0.0007(6)
C2 0.0109(8) 0.0138(8) 0.0105(7) -0.0007(6) 0.0019(6) 0.0009(6)
C14 0.0150(8) 0.0123(8) 0.0144(8) -0.0036(6) 0.0008(7) 0.0012(6)
C6 0.0140(8) 0.0183(9) 0.0139(8) -0.0045(7) 0.0022(7) -0.0005(7)
C33 0.0187(9) 0.0178(9) 0.0100(8) 0.0012(7) 0.0003(7) 0.0061(7)
C34 0.0215(9) 0.0143(9) 0.0133(8) 0.0020(7) 0.0004(7) 0.0041(7)
C3 0.0096(7) 0.0127(8) 0.0147(8) 0.0004(6) 0.0037(6) 0.0004(6)
C32 0.0166(8) 0.0106(8) 0.0150(8) 0.0014(6) -0.0001(7) 0.0007(6)
O5 0.0165(6) 0.0202(7) 0.0122(6) -0.0039(5) 0.0029(5) -0.0084(5)
O3 0.0121(6) 0.0318(8) 0.0150(6) -0.0087(6) 0.0041(5) -0.0049(6)
N31 0.0158(7) 0.0143(7) 0.0103(7) -0.0007(6) -0.0021(6) 0.0025(6)

loop_
_atom_type_symbol
_atom_type_description
_atom_type_scat_dispersion_real
_atom_type_scat_dispersion_imag
_atom_type_scat_source
C C 0.0033 0.0016 'International Tables Vol C Tables 4.2.6.8 and 6.1.1.4'
H H 0.0000 0.0000 'International Tables Vol C Tables 4.2.6.8 and 6.1.1.4'
N N 0.0061 0.0033 'International Tables Vol C Tables 4.2.6.8 and 6.1.1.4'
O O 0.0106 0.0060 'International Tables Vol C Tables 4.2.6.8 and 6.1.1.4'
P P 0.1023 0.0942 'International Tables Vol C Tables 4.2.6.8 and 6.1.1.4'
Zn Zn 0.2839 1.4301 'International Tables Vol C Tables 4.2.6.8 and 6.1.1.4'

loop_
_geom_angle_atom_site_label_1
_geom_angle_atom_site_label_2
_geom_angle_atom_site_label_3
_geom_angle
_geom_angle_site_symmetry_1
_geom_angle_site_symmetry_3
_geom_angle_publ_flag
O1 Zn1 O6 111.26(6) . . ?
O1 Zn1 N11 105.95(6) . . ?
O6 Zn1 N11 112.46(6) . . ?
O1 Zn1 N31 113.92(6) . 2_656 ?
O6 Zn1 N31 100.48(6) . 2_656 ?
N11 Zn1 N31 112.94(6) . 2_656 ?
O4 Zn2 O2 116.62(6) . . ?
O4 Zn2 O3 108.11(6) . 3_766 ?
O2 Zn2 O3 116.65(6) . 3_766 ?
O4 Zn2 O5 109.98(6) . 3_666 ?
O2 Zn2 O5 104.25(6) . 3_666 ?
O3 Zn2 O5 99.66(6) 3_766 3_666 ?
O1 P1 O2 115.55(8) . . ?
O1 P1 O3 112.04(8) . . ?
O2 P1 O3 112.97(8) . . ?
O1 P1 H1 102.7(8) . . ?
O2 P1 H1 106.0(8) . . ?
O3 P1 H1 106.4(8) . . ?
O4 P2 O5 115.73(8) . . ?
O4 P2 O6 113.30(8) . . ?
O5 P2 O6 110.77(7) . . ?
O4 P2 H2 104.9(9) . . ?
O5 P2 H2 105.8(9) . . ?
O6 P2 H2 105.3(9) . . ?
P2 O4 Zn2 135.79(8) . . ?
P2 O6 Zn1 119.94(7) . . ?
P1 O2 Zn2 141.69(9) . . ?
P1 O1 Zn1 141.07(9) . . ?
C12 N12 C14 107.79(15) . . ?
C12 N12 C11 126.06(15) . . ?
C14 N12 C11 126.11(15) . . ?
N11 C12 N12 110.94(16) . . ?
N11 C12 H12A 124.5 . . ?
N12 C12 H12A 124.5 . . ?
C6 C5 C4 120.50(17) . . ?
C6 C5 H5A 119.7 . . ?
C4 C5 H5A 119.7 . . ?
C12 N11 C13 105.68(15) . . ?
C12 N11 Zn1 123.15(12) . . ?
C13 N11 Zn1 131.07(12) . . ?
C32 N32 C34 108.03(16) . . ?
C32 N32 C31 126.08(16) . . ?
C34 N32 C31 125.55(15) . . ?
C3 C4 C5 120.29(17) . . ?
C3 C4 H4A 119.9 . . ?
C5 C4 H4A 119.9 . . ?
N32 C31 C3 111.07(15) . . ?
N32 C31 H31A 109.4 . . ?
C3 C31 H31A 109.4 . . ?
N32 C31 H31B 109.4 . . ?
C3 C31 H31B 109.4 . . ?
H31A C31 H31B 108.0 . . ?
N12 C11 C1 112.45(14) . . ?
N12 C11 H11A 109.1 . . ?
C1 C11 H11A 109.1 . . ?
N12 C11 H11B 109.1 . . ?
C1 C11 H11B 109.1 . . ?
H11A C11 H11B 107.8 . . ?
C14 C13 N11 109.34(16) . . ?
C14 C13 H13A 125.3 . . ?
N11 C13 H13A 125.3 . . ?
C2 C1 C6 119.00(17) . . ?
C2 C1 C11 118.99(16) . . ?
C6 C1 C11 122.00(17) . . ?
C3 C2 C1 121.39(17) . . ?
C3 C2 H2A 119.3 . . ?
C1 C2 H2A 119.3 . . ?
C13 C14 N12 106.25(16) . . ?
C13 C14 H14A 126.9 . . ?
N12 C14 H14A 126.9 . . ?
C5 C6 C1 119.94(17) . . ?
C5 C6 H6A 120.0 . . ?
C1 C6 H6A 120.0 . . ?
C34 C33 N31 109.75(17) . . ?
C34 C33 H33A 125.1 . . ?
N31 C33 H33A 125.1 . . ?
C33 C34 N32 105.79(16) . . ?
C33 C34 H34A 127.1 . . ?
N32 C34 H34A 127.1 . . ?
C2 C3 C4 118.86(17) . . ?
C2 C3 C31 119.39(16) . . ?
C4 C3 C31 121.71(17) . . ?
N31 C32 N32 111.00(16) . . ?
N31 C32 H32A 124.5 . . ?
N32 C32 H32A 124.5 . . ?
P2 O5 Zn2 125.25(8) . 3_666 ?
P1 O3 Zn2 127.60(8) . 3_766 ?
C32 N31 C33 105.43(15) . . ?
C32 N31 Zn1 123.98(12) . 2_646 ?
C33 N31 Zn1 129.97(13) . 2_646 ?

loop_
_geom_bond_atom_site_label_1
_geom_bond_atom_site_label_2
_geom_bond_distance
_geom_bond_site_symmetry_2
_geom_bond_publ_flag
Zn1 O1 1.9163(13) . ?
Zn1 O6 1.9449(13) . ?
Zn1 N11 2.0009(15) . ?
Zn1 N31 2.0074(15) 2_656 ?
Zn2 O4 1.9290(13) . ?
Zn2 O2 1.9335(13) . ?
Zn2 O3 1.9410(13) 3_766 ?
Zn2 O5 1.9527(13) 3_666 ?
P1 O1 1.5127(13) . ?
P1 O2 1.5141(13) . ?
P1 O3 1.5195(14) . ?
P1 H1 1.35(2) . ?
P2 O4 1.5106(13) . ?
P2 O5 1.5128(14) . ?
P2 O6 1.5267(13) . ?
P2 H2 1.34(2) . ?
N12 C12 1.338(2) . ?
N12 C14 1.376(2) . ?
N12 C11 1.473(2) . ?
C12 N11 1.327(2) . ?
C12 H12A 0.9500 . ?
C5 C6 1.383(3) . ?
C5 C4 1.392(3) . ?
C5 H5A 0.9500 . ?
N11 C13 1.386(2) . ?
N32 C32 1.344(2) . ?
N32 C34 1.371(2) . ?
N32 C31 1.478(2) . ?
C4 C3 1.394(2) . ?
C4 H4A 0.9500 . ?
C31 C3 1.506(3) . ?
C31 H31A 0.9900 . ?
C31 H31B 0.9900 . ?
C11 C1 1.507(2) . ?
C11 H11A 0.9900 . ?
C11 H11B 0.9900 . ?
C13 C14 1.351(3) . ?
C13 H13A 0.9500 . ?
C1 C2 1.393(2) . ?
C1 C6 1.401(2) . ?
C2 C3 1.390(2) . ?
C2 H2A 0.9500 . ?
C14 H14A 0.9500 . ?
C6 H6A 0.9500 . ?
C33 C34 1.356(3) . ?
C33 N31 1.387(2) . ?
C33 H33A 0.9500 . ?
C34 H34A 0.9500 . ?
C32 N31 1.323(2) . ?
C32 H32A 0.9500 . ?
O5 Zn2 1.9527(13) 3_666 ?
O3 Zn2 1.9410(13) 3_766 ?
N31 Zn1 2.0074(15) 2_646 ?

loop_
_geom_torsion_atom_site_label_1
_geom_torsion_atom_site_label_2
_geom_torsion_atom_site_label_3
_geom_torsion_atom_site_label_4
_geom_torsion
_geom_torsion_site_symmetry_1
_geom_torsion_site_symmetry_2
_geom_torsion_site_symmetry_3
_geom_torsion_site_symmetry_4
_geom_torsion_publ_flag
O5 P2 O4 Zn2 -49.84(14) . . . . ?
O6 P2 O4 Zn2 79.67(13) . . . . ?
O2 Zn2 O4 P2 -20.24(15) . . . . ?
O3 Zn2 O4 P2 -154.01(12) 3_766 . . . ?
O5 Zn2 O4 P2 98.13(13) 3_666 . . . ?
O4 P2 O6 Zn1 -101.05(9) . . . . ?
O5 P2 O6 Zn1 30.93(11) . . . . ?
O1 Zn1 O6 P2 45.23(10) . . . . ?
N11 Zn1 O6 P2 -73.45(10) . . . . ?
N31 Zn1 O6 P2 166.19(9) 2_656 . . . ?
O1 P1 O2 Zn2 46.45(16) . . . . ?
O3 P1 O2 Zn2 -84.43(15) . . . . ?
O4 Zn2 O2 P1 -25.28(16) . . . . ?
O3 Zn2 O2 P1 104.55(14) 3_766 . . . ?
O5 Zn2 O2 P1 -146.72(13) 3_666 . . . ?
O2 P1 O1 Zn1 -81.22(16) . . . . ?
O3 P1 O1 Zn1 50.10(17) . . . . ?
O6 Zn1 O1 P1 55.94(16) . . . . ?
N11 Zn1 O1 P1 178.46(14) . . . . ?
N31 Zn1 O1 P1 -56.78(16) 2_656 . . . ?
C14 N12 C12 N11 0.3(2) . . . . ?
C11 N12 C12 N11 -177.35(16) . . . . ?
N12 C12 N11 C13 -0.4(2) . . . . ?
N12 C12 N11 Zn1 176.40(11) . . . . ?
O1 Zn1 N11 C12 -49.96(15) . . . . ?
O6 Zn1 N11 C12 71.79(15) . . . . ?
N31 Zn1 N11 C12 -175.33(14) 2_656 . . . ?
O1 Zn1 N11 C13 125.90(16) . . . . ?
O6 Zn1 N11 C13 -112.35(16) . . . . ?
N31 Zn1 N11 C13 0.53(18) 2_656 . . . ?
C6 C5 C4 C3 -0.9(3) . . . . ?
C32 N32 C31 C3 111.69(19) . . . . ?
C34 N32 C31 C3 -60.8(2) . . . . ?
C12 N12 C11 C1 76.9(2) . . . . ?
C14 N12 C11 C1 -100.4(2) . . . . ?
C12 N11 C13 C14 0.2(2) . . . . ?
Zn1 N11 C13 C14 -176.16(13) . . . . ?
N12 C11 C1 C2 -106.96(18) . . . . ?
N12 C11 C1 C6 74.1(2) . . . . ?
C6 C1 C2 C3 -1.3(3) . . . . ?
C11 C1 C2 C3 179.72(16) . . . . ?
N11 C13 C14 N12 0.0(2) . . . . ?
C12 N12 C14 C13 -0.2(2) . . . . ?
C11 N12 C14 C13 177.51(16) . . . . ?
C4 C5 C6 C1 0.4(3) . . . . ?
C2 C1 C6 C5 0.7(3) . . . . ?
C11 C1 C6 C5 179.61(17) . . . . ?
N31 C33 C34 N32 0.3(2) . . . . ?
C32 N32 C34 C33 -0.6(2) . . . . ?
C31 N32 C34 C33 173.00(17) . . . . ?
C1 C2 C3 C4 0.8(3) . . . . ?
C1 C2 C3 C31 -177.06(16) . . . . ?
C5 C4 C3 C2 0.3(3) . . . . ?
C5 C4 C3 C31 178.14(17) . . . . ?
N32 C31 C3 C2 81.6(2) . . . . ?
N32 C31 C3 C4 -96.2(2) . . . . ?
C34 N32 C32 N31 0.8(2) . . . . ?
C31 N32 C32 N31 -172.84(16) . . . . ?
O4 P2 O5 Zn2 -36.93(13) . . . 3_666 ?
O6 P2 O5 Zn2 -167.66(9) . . . 3_666 ?
O1 P1 O3 Zn2 -131.35(11) . . . 3_766 ?
O2 P1 O3 Zn2 1.26(15) . . . 3_766 ?
N32 C32 N31 C33 -0.6(2) . . . . ?
N32 C32 N31 Zn1 171.24(12) . . . 2_646 ?
C34 C33 N31 C32 0.1(2) . . . . ?
C34 C33 N31 Zn1 -170.98(13) . . . 2_646 ?
